data_4330448
loop_
_publ_author_name
'Gregory H. Imler'
'Zhi Lu'
'Kurt A. Kistler'
'Patrick J. Carroll'
'Bradford B. Wayland'
'Michael J. Zdilla'

_publ_section_title
;
 Complexes of 2,5-Bis(\a-pyridyl)pyrrolate with Pd(II) and Pt(II): A
 Monoanionic Iso-\p-Electron Ligand Analog of Terpyridine
;
_journal_name_full 'Inorganic Chemistry'
_journal_page_first 10122
_journal_page_last 10128
_journal_paper_doi 10.1021/ic300435t
_journal_volume 51
_journal_year 2012
_chemical_formula_sum 'C14 H10 Cl N3 Pt'
_chemical_formula_weight 450.79
_space_group_IT_number 15
_symmetry_cell_setting monoclinic
_symmetry_Int_Tables_number 15
_symmetry_space_group_name_Hall '-C 2yc'
_symmetry_space_group_name_H-M 'C 1 2/c 1'
_atom_sites_solution_hydrogens geom
_atom_sites_solution_primary direct
_atom_sites_solution_secondary difmap
_audit_creation_method SHELXL
_cell_angle_alpha 90.00
_cell_angle_beta 98.944(6)
_cell_angle_gamma 90.00
_cell_formula_units_Z 4
_cell_length_a 10.769(3)
_cell_length_b 13.456(4)
_cell_length_c 8.751(2)
_cell_measurement_temperature 143(1)
_cell_volume 1252.7(6)
_computing_structure_refinement 'SHELXL-93 (Sheldrick, 1993)'
_computing_structure_solution 'SIR92 (Altomare, 1993)'
_diffrn_ambient_temperature 143(2)
_diffrn_measured_fraction_theta_full 0.890
_diffrn_measured_fraction_theta_max 0.890
_diffrn_measurement_device 'CCD area detector'
_diffrn_measurement_device_type 'Rigaku Mercury'
_diffrn_measurement_method 'phi oscillations'
_diffrn_radiation_monochromator graphite
_diffrn_radiation_source 'rotating anode'
_diffrn_radiation_type MoK\a
_diffrn_radiation_wavelength 0.71069
_diffrn_reflns_av_R_equivalents 0.0231
_diffrn_reflns_av_sigmaI/netI 0.0330
_diffrn_reflns_limit_h_max 11
_diffrn_reflns_limit_h_min -13
_diffrn_reflns_limit_k_max 16
_diffrn_reflns_limit_k_min -13
_diffrn_reflns_limit_l_max 10
_diffrn_reflns_limit_l_min -8
_diffrn_reflns_number 4100
_diffrn_reflns_theta_full 25.34
_diffrn_reflns_theta_max 27.47
_diffrn_reflns_theta_min 3.03
_exptl_absorpt_coefficient_mu 11.401
_exptl_absorpt_correction_T_max 1.0000
_exptl_absorpt_correction_T_min 0.7353
_exptl_absorpt_correction_type multi-scan
_exptl_crystal_density_diffrn 2.390
_exptl_crystal_F_000 840
_exptl_crystal_size_max 0.48
_exptl_crystal_size_mid 0.02
_exptl_crystal_size_min 0.02
_refine_diff_density_max 0.684
_refine_diff_density_min -1.500
_refine_diff_density_rms 0.149
_refine_ls_extinction_method none
_refine_ls_goodness_of_fit_all 1.144
_refine_ls_goodness_of_fit_obs 1.154
_refine_ls_matrix_type full
_refine_ls_number_parameters 88
_refine_ls_number_reflns 1281
_refine_ls_number_restraints 0
_refine_ls_restrained_S_all 1.144
_refine_ls_restrained_S_obs 1.154
_refine_ls_R_factor_all 0.0224
_refine_ls_R_factor_obs 0.0209
_refine_ls_shift/esd_max 0.001
_refine_ls_shift/esd_mean 0.000
_refine_ls_structure_factor_coef Fsqd
_refine_ls_weighting_details 'w=1/[\s^2^(Fo^2^)+(0.0205P)^2^+8.4294P] where P=(Fo^2^+2Fc^2^)/3'
_refine_ls_weighting_scheme calc
_refine_ls_wR_factor_all 0.0500
_refine_ls_wR_factor_obs 0.0497
_reflns_number_observed 1244
_reflns_number_total 1281
_reflns_observed_criterion >2sigma(I)
_cod_data_source_file ic300435t_si_002_3.cif
_cod_data_source_block 3
_cod_depositor_comments
;
The following automatic conversions were performed:

'_refine_ls_weighting_scheme' value 'calc
w=1/[\s^2^(Fo^2^)+(0.0205P)^2^+8.4294P] where P=(Fo^2^+2Fc^2^)/3' was
changed to 'calc'. New tag '_refine_ls_weighting_details' was
created. The value of the new tag was set to
'w=1/[\s^2^(Fo^2^)+(0.0205P)^2^+8.4294P] where P=(Fo^2^+2Fc^2^)/3'.

Automatic conversion script
Id: cif_fix_values 3143 2015-03-26 13:38:13Z robertas 
;
_cod_original_sg_symbol_H-M 'C 2/c '
_cod_database_code 4330448

loop_
_symmetry_equiv_pos_as_xyz
'x, y, z'
'-x, y, -z+1/2'
'x+1/2, y+1/2, z'
'-x+1/2, y+1/2, -z+1/2'
'-x, -y, -z'
'x, -y, z-1/2'
'-x+1/2, -y+1/2, -z'
'x+1/2, -y+1/2, z-1/2'

loop_
_atom_site_aniso_label
_atom_site_aniso_U_11
_atom_site_aniso_U_22
_atom_site_aniso_U_33
_atom_site_aniso_U_23
_atom_site_aniso_U_13
_atom_site_aniso_U_12
Pt 0.01706(13) 0.01443(14) 0.0186(2) 0.000 0.00127(9) 0.000
Cl 0.0332(9) 0.0158(8) 0.0373(10) 0.000 0.0117(7) 0.000
N1 0.017(2) 0.019(2) 0.018(2) 0.0004(14) 0.0008(14) -0.0020(15)
N2 0.020(3) 0.010(2) 0.023(3) 0.000 0.004(2) 0.000
C1 0.022(2) 0.023(2) 0.026(3) -0.001(2) 0.001(2) 0.001(2)
C2 0.022(2) 0.031(3) 0.029(3) -0.003(2) 0.002(2) 0.005(2)
C3 0.017(2) 0.037(3) 0.030(3) 0.005(2) 0.002(2) 0.000(2)
C4 0.023(2) 0.023(2) 0.023(3) 0.003(2) 0.001(2) -0.008(2)
C5 0.021(2) 0.021(2) 0.014(2) 0.001(2) -0.004(2) -0.004(2)
C6 0.025(2) 0.019(2) 0.018(2) 0.002(2) 0.002(2) -0.004(2)
C7 0.044(3) 0.015(2) 0.026(3) 0.001(2) 0.001(2) -0.004(2)

loop_
_atom_site_label
_atom_site_type_symbol
_atom_site_fract_x
_atom_site_fract_y
_atom_site_fract_z
_atom_site_U_iso_or_equiv
_atom_site_thermal_displace_type
_atom_site_occupancy
_atom_site_calc_flag
_atom_site_refinement_flags
Pt Pt 0.5000 0.42436(2) 0.7500 0.01686(9) Uani 1 d S
Cl Cl 0.5000 0.25091(11) 0.7500 0.0281(4) Uani 1 d S
N1 N 0.6445(3) 0.4556(3) 0.6290(4) 0.0184(7) Uani 1 d .
N2 N 0.5000 0.5650(3) 0.7500 0.0177(11) Uani 1 d S
C1 C 0.7164(4) 0.3900(4) 0.5668(5) 0.0240(10) Uani 1 d .
H1 H 0.7003(4) 0.3225(4) 0.5757(5) 0.032 Uiso 1 calc R
C2 C 0.8138(5) 0.4191(4) 0.4900(6) 0.0275(11) Uani 1 d .
H2 H 0.8626(5) 0.3723(4) 0.4485(6) 0.037 Uiso 1 calc R
C3 C 0.8360(4) 0.5194(4) 0.4769(6) 0.0279(11) Uani 1 d .
H3 H 0.9008(4) 0.5407(4) 0.4258(6) 0.037 Uiso 1 calc R
C4 C 0.7638(4) 0.5881(3) 0.5381(6) 0.0233(10) Uani 1 d .
H4 H 0.7801(4) 0.6555(3) 0.5293(6) 0.031 Uiso 1 calc R
C5 C 0.6659(4) 0.5567(3) 0.6138(5) 0.0196(9) Uani 1 d .
C6 C 0.5810(4) 0.6196(3) 0.6836(5) 0.0211(9) Uani 1 d .
C7 C 0.5501(5) 0.7198(3) 0.7077(6) 0.0286(11) Uani 1 d .
H7 H 0.5890(5) 0.7755(3) 0.6736(6) 0.038 Uiso 1 calc R

loop_
_atom_type_symbol
_atom_type_description
_atom_type_scat_dispersion_real
_atom_type_scat_dispersion_imag
_atom_type_scat_source
C C 0.0033 0.0016 'International Tables Vol C Tables 4.2.6.8 and 6.1.1.4'
H H 0.0000 0.0000 'International Tables Vol C Tables 4.2.6.8 and 6.1.1.4'
N N 0.0061 0.0033 'International Tables Vol C Tables 4.2.6.8 and 6.1.1.4'
Pt Pt -1.7033 8.3905 'International Tables Vol C Tables 4.2.6.8 and 6.1.1.4'
Cl Cl 0.1484 0.1585 'International Tables Vol C Tables 4.2.6.8 and 6.1.1.4'

loop_
_geom_angle_atom_site_label_1
_geom_angle_atom_site_label_2
_geom_angle_atom_site_label_3
_geom_angle
_geom_angle_site_symmetry_1
_geom_angle_site_symmetry_3
N2 Pt N1 78.22(11) . 2_656
N2 Pt N1 78.22(11) . .
N1 Pt N1 156.4(2) 2_656 .
N2 Pt Cl 180.0 . .
N1 Pt Cl 101.78(11) 2_656 .
N1 Pt Cl 101.78(11) . .
C1 N1 C5 119.3(4) . .
C1 N1 Pt 127.2(3) . .
C5 N1 Pt 113.5(3) . .
C6 N2 C6 113.5(5) 2_656 .
C6 N2 Pt 123.2(3) 2_656 .
C6 N2 Pt 123.2(3) . .
N1 C1 C2 122.5(5) . .
C3 C2 C1 118.1(5) . .
C4 C3 C2 120.7(4) . .
C3 C4 C5 119.9(4) . .
N1 C5 C4 119.4(4) . .
N1 C5 C6 114.0(4) . .
C4 C5 C6 126.6(4) . .
N2 C6 C7 105.9(4) . .
N2 C6 C5 111.0(4) . .
C7 C6 C5 143.1(4) . .
C7 C7 C6 107.3(3) 2_656 .

loop_
_geom_bond_atom_site_label_1
_geom_bond_atom_site_label_2
_geom_bond_distance
_geom_bond_site_symmetry_2
Pt N2 1.893(5) .
Pt N1 2.057(4) 2_656
Pt N1 2.057(4) .
Pt Cl 2.334(2) .
N1 C1 1.344(6) .
N1 C5 1.390(6) .
N2 C6 1.340(5) 2_656
N2 C6 1.340(5) .
C1 C2 1.387(7) .
C2 C3 1.379(7) .
C3 C4 1.370(7) .
C4 C5 1.395(6) .
C5 C6 1.449(6) .
C6 C7 1.412(7) .
C7 C7 1.400(10) 2_656
